data_7129623
loop_
_publ_author_name
'Lai, Qiuxue'
'Chu, Zhao-Qin'
'Xiao, Xinyi'
'Dai, Dejun'
'Song, Ting'
'Luo, Tian-Yi'
'Tang, Wenlei'
'Feng, Xuan'
'Zhang, Zhiyuan'
'Li, Tao'
'Xiao, Hai'
'Su, Jing'
'Liu, Chong'

_publ_section_title
;
 Two-Dimensional Zr/Hf-Hydroxamate Metal-Organic Frameworks
;
_journal_name_full 'Chemical Communications'
_journal_paper_doi 10.1039/D2CC00213B
_journal_year 2022
_chemical_formula_moiety '0.33(C48 H36 N12 O24 Zr3)'
_chemical_formula_sum 'C16 H12 N4 O8 Zr'
_chemical_formula_weight 479.52
_space_group_crystal_system hexagonal
_space_group_IT_number 191
_space_group_name_Hall '-P 6 2'
_space_group_name_H-M_alt 'P 6/m m m'
_atom_sites_solution_hydrogens geom
_audit_creation_date 2021-07-26
_audit_creation_method
;
Olex2 1.2
(compiled 2018.05.29 svn.r3508 for OlexSys, GUI svn.r5506)
;
_audit_update_record
;
2021-12-08 deposited with the CCDC.	2022-01-26 downloaded from the CCDC.
;
_cell_angle_alpha 90
_cell_angle_beta 90
_cell_angle_gamma 120
_cell_formula_units_Z 3
_cell_length_a 23.168(2)
_cell_length_b 23.168(2)
_cell_length_c 8.0801(11)
_cell_measurement_reflns_used 4098
_cell_measurement_temperature 120.0
_cell_measurement_theta_max 23.40
_cell_measurement_theta_min 2.69
_cell_volume 3756.0(7)
_computing_cell_refinement 'SAINT V8.40B (?, 2016)'
_computing_data_reduction 'SAINT V8.40B (?, 2016)'
_computing_molecular_graphics 'Olex2 (Dolomanov et al., 2009)'
_computing_publication_material 'Olex2 (Dolomanov et al., 2009)'
_computing_structure_refinement 'ShelXL (Sheldrick, 2015)'
_computing_structure_solution 'SHELXT 2018/2 (Sheldrick, 2018)'
_diffrn_ambient_temperature 120.0
_diffrn_measured_fraction_theta_full 0.999
_diffrn_measured_fraction_theta_max 0.999
_diffrn_measurement_device_type 'Bruker APEX-II CCD'
_diffrn_measurement_method '\f and \w scans'
_diffrn_radiation_type MoK\a
_diffrn_radiation_wavelength 0.71073
_diffrn_reflns_av_R_equivalents 0.1500
_diffrn_reflns_av_unetI/netI 0.0507
_diffrn_reflns_Laue_measured_fraction_full 0.999
_diffrn_reflns_Laue_measured_fraction_max 0.999
_diffrn_reflns_limit_h_max 30
_diffrn_reflns_limit_h_min -27
_diffrn_reflns_limit_k_max 29
_diffrn_reflns_limit_k_min -30
_diffrn_reflns_limit_l_max 10
_diffrn_reflns_limit_l_min -9
_diffrn_reflns_number 36009
_diffrn_reflns_point_group_measured_fraction_full 0.999
_diffrn_reflns_point_group_measured_fraction_max 0.999
_diffrn_reflns_theta_full 25.242
_diffrn_reflns_theta_max 27.496
_diffrn_reflns_theta_min 2.030
_diffrn_standards_number 0
_exptl_absorpt_coefficient_mu 0.240
_exptl_absorpt_correction_T_max 0.7456
_exptl_absorpt_correction_T_min 0.5888
_exptl_absorpt_correction_type multi-scan
_exptl_absorpt_process_details
'SADABS-2016/2 (Bruker,2016/2) was used for absorption correction. wR2(int) was 0.1032 before and 0.0853 after correction. The Ratio of minimum to maximum transmission is 0.7897. The \l/2 correction factor is Not present.'
_exptl_crystal_colour colourless
_exptl_crystal_colour_primary colourless
_exptl_crystal_density_diffrn 0.636
_exptl_crystal_description block
_exptl_crystal_F_000 720
_exptl_crystal_size_max 0.11
_exptl_crystal_size_mid 0.09
_exptl_crystal_size_min 0.09
_refine_diff_density_max 1.664
_refine_diff_density_min -1.374
_refine_diff_density_rms 0.128
_refine_ls_extinction_method none
_refine_ls_goodness_of_fit_ref 1.080
_refine_ls_hydrogen_treatment constr
_refine_ls_matrix_type full
_refine_ls_number_parameters 64
_refine_ls_number_reflns 1724
_refine_ls_number_restraints 0
_refine_ls_restrained_S_all 1.080
_refine_ls_R_factor_all 0.1019
_refine_ls_R_factor_gt 0.0892
_refine_ls_shift/su_max 0.000
_refine_ls_shift/su_mean 0.000
_refine_ls_structure_factor_coef Fsqd
_refine_ls_weighting_details 'w=1/[\s^2^(Fo^2^)+(0.1742P)^2^+2.6618P] where P=(Fo^2^+2Fc^2^)/3'
_refine_ls_weighting_scheme calc
_refine_ls_wR_factor_gt 0.2487
_refine_ls_wR_factor_ref 0.2633
_reflns_Friedel_coverage 0.000
_reflns_number_gt 1315
_reflns_number_total 1724
_reflns_threshold_expression 'I > 2\s(I)'
_cod_data_source_file d2cc00213b2.cif
_cod_data_source_block SUM-1Zr
_cod_original_cell_volume 3756.1(9)
_cod_database_code 7129623
_shelxl_version_number 2014/6
_shelx_space_group_comment
;
The symmetry employed for this shelxl refinement is uniquely defined
by the following loop, which should always be used as a source of
symmetry information in preference to the above space-group names.
They are only intended as comments.
;
_shelx_estimated_absorpt_t_max 0.979
_shelx_estimated_absorpt_t_min 0.974
_olex2_refinement_description
;
1. Fixed Uiso
 At 1.2 times of:
  All C(H) groups, All N(H) groups
2. Others
 Fixed Sof: O2(0.5) O1(0.5) N1(0.5) H1(0.5) C3(0.5) H3(0.5) C4(0.5) H4(0.5)
 C1(0.5)
3.a Ternary CH refined with riding coordinates:
 N1(H1)
3.b Aromatic/amide H refined with riding coordinates:
 C3(H3), C4(H4)
;
_olex2_submission_special_instructions 'No special instructions were received'

loop_
_space_group_symop_operation_xyz
'x, y, z'
'-y, x-y, z'
'-x+y, -x, z'
'-x, -y, z'
'y, -x+y, z'
'x-y, x, z'
'y, x, -z'
'x-y, -y, -z'
'-x, -x+y, -z'
'-y, -x, -z'
'-x+y, y, -z'
'x, x-y, -z'
'-x, -y, -z'
'y, -x+y, -z'
'x-y, x, -z'
'x, y, -z'
'-y, x-y, -z'
'-x+y, -x, -z'
'-y, -x, z'
'-x+y, y, z'
'x, x-y, z'
'y, x, z'
'x-y, -y, z'
'-x, -x+y, z'

loop_
_atom_site_label
_atom_site_type_symbol
_atom_site_fract_x
_atom_site_fract_y
_atom_site_fract_z
_atom_site_U_iso_or_equiv
_atom_site_adp_type
_atom_site_occupancy
_atom_site_site_symmetry_order
_atom_site_calc_flag
_atom_site_refinement_flags_posn
_atom_site_refinement_flags_adp
_atom_site_refinement_flags_occupancy
_atom_site_disorder_assembly
_atom_site_disorder_group
Zr1 Zr 1.0000 0.5000 1.0000 0.0341(4) Uani 1 8 d S T P A .
C2 C 0.8196(3) 0.2982(3) 1.0000 0.0596(17) Uani 1 2 d S T P . .
O2 O 0.9149(3) 0.4012(3) 0.9336(7) 0.0410(12) Uani 0.5 1 d . . . . .
O1 O 0.9636(2) 0.4394(3) 0.7800(7) 0.0465(14) Uani 0.5 1 d . . . A .
N1 N 0.9051(3) 0.3794(3) 0.7977(9) 0.0477(16) Uani 0.5 1 d . . . A .
H1 H 0.8741 0.3955 0.7631 0.057 Uiso 0.5 1 calc R . . . .
C3 C 0.7730(5) 0.2865(4) 0.8861(12) 0.059(2) Uani 0.5 1 d . . . A 1
H3 H 0.7809 0.3193 0.8050 0.071 Uiso 0.5 1 calc R . . A 1
C4 C 0.8084(6) 0.2509(6) 0.8906(13) 0.082(3) Uani 0.5 1 d . . . A 2
H4 H 0.8417 0.2582 0.8115 0.099 Uiso 0.5 1 calc R . . A 2
C1 C 0.8827(4) 0.3625(4) 0.9477(9) 0.0424(17) Uani 0.5 1 d . . . A .

loop_
_atom_site_aniso_label
_atom_site_aniso_U_11
_atom_site_aniso_U_22
_atom_site_aniso_U_33
_atom_site_aniso_U_23
_atom_site_aniso_U_13
_atom_site_aniso_U_12
Zr1 0.0147(4) 0.0447(6) 0.0329(6) 0.000 0.000 0.0073(2)
C2 0.030(3) 0.046(3) 0.085(5) 0.000 0.000 0.005(2)
O2 0.033(2) 0.038(3) 0.041(3) 0.001(2) -0.003(2) 0.010(2)
O1 0.018(2) 0.049(3) 0.044(3) -0.008(3) 0.0056(19) -0.004(2)
N1 0.027(3) 0.049(3) 0.045(4) 0.002(3) 0.003(3) 0.002(3)
C3 0.061(5) 0.044(4) 0.054(5) 0.020(4) 0.012(4) 0.012(4)
C4 0.096(7) 0.107(8) 0.066(7) 0.024(6) 0.039(6) 0.068(7)
C1 0.033(3) 0.051(4) 0.039(4) -0.001(3) 0.000(3) 0.017(3)

loop_
_atom_type_symbol
_atom_type_description
_atom_type_scat_dispersion_real
_atom_type_scat_dispersion_imag
_atom_type_scat_source
C C 0.0033 0.0016 'International Tables Vol C Tables 4.2.6.8 and 6.1.1.4'
H H 0.0000 0.0000 'International Tables Vol C Tables 4.2.6.8 and 6.1.1.4'
N N 0.0061 0.0033 'International Tables Vol C Tables 4.2.6.8 and 6.1.1.4'
O O 0.0106 0.0060 'International Tables Vol C Tables 4.2.6.8 and 6.1.1.4'
Zr Zr -2.9673 0.5597 'International Tables Vol C Tables 4.2.6.8 and 6.1.1.4'

loop_
_geom_angle_atom_site_label_1
_geom_angle_atom_site_label_2
_geom_angle_atom_site_label_3
_geom_angle
_geom_angle_site_symmetry_1
_geom_angle_site_symmetry_3
_geom_angle_publ_flag
O2 Zr1 O2 180.0 . 13_767 ?
O2 Zr1 O2 28.1(3) 13_767 4_765 ?
O2 Zr1 O2 151.9(3) . 4_765 ?
O2 Zr1 O2 28.1(3) . 16_557 ?
O2 Zr1 O2 180.0 4_765 16_557 ?
O2 Zr1 O2 151.9(3) 13_767 16_557 ?
O1 Zr1 O2 109.2(2) 4_765 . ?
O1 Zr1 O2 136.78(19) 16_557 4_765 ?
O1 Zr1 O2 101.1(2) 24_765 16_557 ?
O1 Zr1 O2 43.22(19) . . ?
O1 Zr1 O2 101.9(2) 12_557 . ?
O1 Zr1 O2 43.22(19) 13_767 13_767 ?
O1 Zr1 O2 70.8(2) 16_557 . ?
O1 Zr1 O2 101.1(2) 21 13_767 ?
O1 Zr1 O2 109.2(2) . 4_765 ?
O1 Zr1 O2 78.9(2) 9_767 13_767 ?
O1 Zr1 O2 101.9(2) 21 16_557 ?
O1 Zr1 O2 101.9(2) 24_765 13_767 ?
O1 Zr1 O2 136.78(19) 4_765 16_557 ?
O1 Zr1 O2 78.1(2) 12_557 13_767 ?
O1 Zr1 O2 101.1(2) 12_557 4_765 ?
O1 Zr1 O2 109.2(2) 16_557 13_767 ?
O1 Zr1 O2 43.22(19) 4_765 4_765 ?
O1 Zr1 O2 70.8(2) 4_765 13_767 ?
O1 Zr1 O2 78.1(2) 24_765 . ?
O1 Zr1 O2 136.78(19) . 13_767 ?
O1 Zr1 O2 109.2(2) 13_767 16_557 ?
O1 Zr1 O2 136.78(19) 13_767 . ?
O1 Zr1 O2 78.1(2) 9_767 16_557 ?
O1 Zr1 O2 78.9(2) 21 . ?
O1 Zr1 O2 43.22(19) 16_557 16_557 ?
O1 Zr1 O2 101.1(2) 9_767 . ?
O1 Zr1 O2 70.8(2) . 16_557 ?
O1 Zr1 O2 101.9(2) 9_767 4_765 ?
O1 Zr1 O2 78.9(2) 24_765 4_765 ?
O1 Zr1 O2 70.8(2) 13_767 4_765 ?
O1 Zr1 O2 78.1(2) 21 4_765 ?
O1 Zr1 O2 78.9(2) 12_557 16_557 ?
O1 Zr1 O1 69.1(3) 13_767 16_557 ?
O1 Zr1 O1 110.9(3) 16_557 . ?
O1 Zr1 O1 39.6(2) 13_767 12_557 ?
O1 Zr1 O1 140.4(2) 21 16_557 ?
O1 Zr1 O1 180.0 21 9_767 ?
O1 Zr1 O1 39.6(2) 9_767 16_557 ?
O1 Zr1 O1 39.6(2) 24_765 . ?
O1 Zr1 O1 125.9(3) 24_765 16_557 ?
O1 Zr1 O1 125.9(3) 13_767 21 ?
O1 Zr1 O1 54.1(3) 12_557 16_557 ?
O1 Zr1 O1 69.1(3) 21 24_765 ?
O1 Zr1 O1 110.9(3) 13_767 4_765 ?
O1 Zr1 O1 180.0 24_765 12_557 ?
O1 Zr1 O1 39.6(2) 21 4_765 ?
O1 Zr1 O1 140.4(2) 12_557 . ?
O1 Zr1 O1 140.4(2) 9_767 4_765 ?
O1 Zr1 O1 69.1(3) 4_765 . ?
O1 Zr1 O1 54.1(3) 24_765 4_765 ?
O1 Zr1 O1 54.1(3) 13_767 9_767 ?
O1 Zr1 O1 125.9(3) 12_557 4_765 ?
O1 Zr1 O1 140.4(2) 13_767 24_765 ?
O1 Zr1 O1 180.0(3) 16_557 4_765 ?
O1 Zr1 O1 110.9(3) 9_767 24_765 ?
O1 Zr1 O1 180.0 13_767 . ?
O1 Zr1 O1 69.1(3) 9_767 12_557 ?
O1 Zr1 O1 54.1(3) 21 . ?
O1 Zr1 O1 125.9(3) 9_767 . ?
O1 Zr1 O1 110.9(3) 21 12_557 ?
C3 C2 C3 86.8(9) . 16_557 ?
C3 C2 C1 131.7(6) 16_557 . ?
C3 C2 C1 106.7(5) 16_557 16_557 ?
C3 C2 C1 106.7(5) . . ?
C3 C2 C1 131.7(6) . 16_557 ?
C4 C2 C4 83.5(10) . 16_557 ?
C4 C2 C1 133.0(7) . 16_557 ?
C4 C2 C1 133.0(7) 16_557 . ?
C4 C2 C1 108.4(6) 16_557 16_557 ?
C4 C2 C1 108.4(6) . . ?
C1 C2 C1 31.9(6) . 16_557 ?
O2 O2 Zr1 75.97(15) 16_557 . ?
O2 O2 O1 140.4(3) 16_557 . ?
O2 O2 N1 158.2(4) 16_557 . ?
O2 O2 C1 40.9(4) 16_557 16_557 ?
O1 O2 Zr1 66.5(3) . . ?
N1 O2 Zr1 123.3(5) . . ?
N1 O2 O1 56.8(4) . . ?
N1 O2 C1 118.7(6) . 16_557 ?
C1 O2 Zr1 116.9(4) 16_557 . ?
C1 O2 Zr1 158.1(8) . . ?
C1 O2 O2 82.2(7) . 16_557 ?
C1 O2 O1 166.6(6) 16_557 . ?
C1 O2 O1 134.1(8) . . ?
C1 O2 N1 77.9(7) . . ?
C1 O2 C1 41.3(8) . 16_557 ?
O2 O1 Zr1 70.2(3) . . ?
O1 O1 Zr1 70.21(11) 24_765 . ?
O1 O1 O2 127.3(3) 24_765 . ?
N1 O1 Zr1 115.9(4) . . ?
N1 O1 O2 45.7(4) . . ?
N1 O1 O1 148.2(4) . 24_765 ?
O2 N1 O1 77.5(5) . . ?
O2 N1 H1 96.9 . . ?
O2 N1 C1 39.2(4) . . ?
O1 N1 H1 96.9 . . ?
C1 N1 O1 116.3(7) . . ?
C1 N1 H1 96.9 . . ?
C2 C3 C3 120.3(4) . 19_665 ?
C2 C3 H3 119.9 . . ?
C3 C3 H3 119.9 19_665 . ?
C2 C4 C4 120.7(5) . 19_665 ?
C2 C4 H4 119.7 . . ?
C4 C4 H4 119.7 19_665 . ?
O2 C1 C2 168.6(10) . . ?
O2 C1 C2 114.5(5) 16_557 . ?
O2 C1 O2 56.9(8) . 16_557 ?
O2 C1 N1 62.9(7) . . ?
O2 C1 N1 119.2(7) 16_557 . ?
O2 C1 C1 97.8(7) . 16_557 ?
N1 C1 C2 126.3(7) . . ?
C1 C1 C2 74.0(3) 16_557 . ?
C1 C1 O2 40.9(4) 16_557 16_557 ?
C1 C1 N1 158.9(5) 16_557 . ?

loop_
_geom_bond_atom_site_label_1
_geom_bond_atom_site_label_2
_geom_bond_distance
_geom_bond_site_symmetry_2
_geom_bond_publ_flag
Zr1 O2 2.214(5) 13_767 ?
Zr1 O2 2.214(5) 16_557 ?
Zr1 O2 2.214(5) 4_765 ?
Zr1 O2 2.214(5) . ?
Zr1 O1 2.158(5) 12_557 ?
Zr1 O1 2.158(5) 13_767 ?
Zr1 O1 2.158(5) 9_767 ?
Zr1 O1 2.158(5) 16_557 ?
Zr1 O1 2.158(5) 24_765 ?
Zr1 O1 2.158(5) 4_765 ?
Zr1 O1 2.158(5) . ?
Zr1 O1 2.158(5) 21 ?
C2 C3 1.340(11) 16_557 ?
C2 C3 1.340(11) . ?
C2 C4 1.327(12) 16_557 ?
C2 C4 1.327(12) . ?
C2 C1 1.536(10) 16_557 ?
C2 C1 1.536(10) . ?
O2 O2 1.074(11) 16_557 ?
O2 O1 1.611(7) . ?
O2 N1 1.182(8) . ?
O2 C1 0.839(8) . ?
O2 C1 1.270(8) 16_557 ?
O1 O1 1.461(8) 24_765 ?
O1 N1 1.381(7) . ?
N1 H1 1.0000 . ?
N1 C1 1.299(10) . ?
C3 C3 1.377(17) 19_665 ?
C3 H3 0.9500 . ?
C4 C4 1.38(2) 19_665 ?
C4 H4 0.9500 . ?
C1 O2 1.270(8) 16_557 ?
C1 C1 0.845(15) 16_557 ?

loop_
_geom_torsion_atom_site_label_1
_geom_torsion_atom_site_label_2
_geom_torsion_atom_site_label_3
_geom_torsion_atom_site_label_4
_geom_torsion
_geom_torsion_site_symmetry_1
_geom_torsion_site_symmetry_2
_geom_torsion_site_symmetry_3
_geom_torsion_site_symmetry_4
_geom_torsion_publ_flag
Zr1 O2 O1 O1 43.4(2) . . . 24_765 ?
Zr1 O2 O1 N1 -178.0(6) . . . . ?
Zr1 O2 N1 O1 2.2(6) . . . . ?
Zr1 O2 N1 C1 174.1(9) . . . . ?
Zr1 O2 C1 C2 48(6) . . . . ?
Zr1 O2 C1 O2 4(2) . . . 16_557 ?
Zr1 O2 C1 N1 -167(2) . . . . ?
Zr1 O2 C1 C1 4(2) . . . 16_557 ?
Zr1 O1 N1 O2 -2.1(6) . . . . ?
Zr1 O1 N1 C1 -7.8(9) . . . . ?
O2 O2 O1 Zr1 -20.3(4) 16_557 . . . ?
O2 O2 O1 O1 23.2(6) 16_557 . . 24_765 ?
O2 O2 O1 N1 161.7(6) 16_557 . . . ?
O2 O2 N1 O1 -147.4(10) 16_557 . . . ?
O2 O2 N1 C1 24.6(11) 16_557 . . . ?
O2 O2 C1 C2 43(5) 16_557 . . . ?
O2 O2 C1 N1 -171.0(4) 16_557 . . . ?
O2 O2 C1 C1 0.001(4) 16_557 . . 16_557 ?
O2 O1 N1 C1 -5.7(6) . . . . ?
O2 N1 C1 C2 172.1(12) . . . . ?
O2 N1 C1 O2 -8.6(4) . . . 16_557 ?
O2 N1 C1 C1 -25.4(13) . . . 16_557 ?
O1 O2 N1 C1 171.9(8) . . . . ?
O1 O2 C1 C2 -155(4) . . . . ?
O1 O2 C1 O2 161.6(8) . . . 16_557 ?
O1 O2 C1 N1 -9.4(9) . . . . ?
O1 O2 C1 C1 161.6(8) . . . 16_557 ?
O1 O1 N1 O2 91.9(7) 24_765 . . . ?
O1 O1 N1 C1 86.3(9) 24_765 . . . ?
O1 N1 C1 C2 -179.1(7) . . . . ?
O1 N1 C1 O2 0.2(11) . . . 16_557 ?
O1 N1 C1 O2 8.8(9) . . . . ?
O1 N1 C1 C1 -16.6(18) . . . 16_557 ?
N1 O2 O1 Zr1 178.0(6) . . . . ?
N1 O2 O1 O1 -138.5(5) . . . 24_765 ?
N1 O2 C1 C2 -146(5) . . . . ?
N1 O2 C1 O2 171.0(4) . . . 16_557 ?
N1 O2 C1 C1 171.0(4) . . . 16_557 ?
C3 C2 C3 C3 -56.5(7) 16_557 . . 19_665 ?
C3 C2 C1 O2 0(5) 16_557 . . . ?
C3 C2 C1 O2 39.6(11) 16_557 . . 16_557 ?
C3 C2 C1 O2 140.5(7) . . . 16_557 ?
C3 C2 C1 O2 101(5) . . . . ?
C3 C2 C1 N1 -141.1(9) 16_557 . . . ?
C3 C2 C1 N1 -40.2(11) . . . . ?
C3 C2 C1 C1 146.3(6) . . . 16_557 ?
C3 C2 C1 C1 45.4(7) 16_557 . . 16_557 ?
C4 C2 C4 C4 58.1(8) 16_557 . . 19_665 ?
C4 C2 C1 O2 169(5) . . . . ?
C4 C2 C1 O2 -92(5) 16_557 . . . ?
C4 C2 C1 O2 -53.0(12) 16_557 . . 16_557 ?
C4 C2 C1 O2 -151.4(8) . . . 16_557 ?
C4 C2 C1 N1 27.9(11) . . . . ?
C4 C2 C1 N1 126.4(10) 16_557 . . . ?
C4 C2 C1 C1 -145.6(7) . . . 16_557 ?
C4 C2 C1 C1 -47.1(8) 16_557 . . 16_557 ?
C1 C2 C3 C3 -166.1(5) 16_557 . . 19_665 ?
C1 C2 C3 C3 170.7(4) . . . 19_665 ?
C1 C2 C4 C4 167.2(5) 16_557 . . 19_665 ?
C1 C2 C4 C4 -168.7(4) . . . 19_665 ?
C1 C2 C1 O2 -45(5) 16_557 . . . ?
C1 C2 C1 O2 -5.8(7) 16_557 . . 16_557 ?
C1 C2 C1 N1 173.5(7) 16_557 . . . ?
C1 O2 O1 Zr1 -108(2) 16_557 . . . ?
C1 O2 O1 Zr1 -171.0(11) . . . . ?
C1 O2 O1 O1 -64(2) 16_557 . . 24_765 ?
C1 O2 O1 O1 -127.5(10) . . . 24_765 ?
C1 O2 O1 N1 74(2) 16_557 . . . ?
C1 O2 O1 N1 11.0(11) . . . . ?
C1 O2 N1 O1 -165.2(7) 16_557 . . . ?
C1 O2 N1 O1 -171.9(8) . . . . ?
C1 O2 N1 C1 6.7(3) 16_557 . . . ?
C1 O2 C1 C2 43(5) 16_557 . . . ?
C1 O2 C1 O2 -0.001(6) 16_557 . . 16_557 ?
C1 O2 C1 N1 -171.0(4) 16_557 . . . ?

loop_
_smtbx_masks_void_nr
_smtbx_masks_void_average_x
_smtbx_masks_void_average_y
_smtbx_masks_void_average_z
_smtbx_masks_void_volume
_smtbx_masks_void_count_electrons
_smtbx_masks_void_content
1 -0.340 -0.555 -0.712 2379.5 451.3 ?
